data_4061089
loop_
_publ_author_name
'Strohmann, Carsten'
'Strohfeldt, Katja'
'Schildbach, Daniel'
'McGrath, Matthew J.'
'O'Brien, Peter'

_publ_section_title
;
 Crystal Structures of (+)-Sparteine Surrogate Adducts of Methyllithium
 and Phenyllithium
;
_journal_coden_ASTM ORGND7
_journal_issue 23
_journal_name_full Organometallics
_journal_page_first 5389
_journal_page_last 5391
_journal_paper_doi 10.1021/om0494871
_journal_volume 23
_journal_year 2004
_chemical_absolute_configuration syn
_chemical_formula_moiety 'C48 H64 Li4 N4'
_chemical_formula_sum 'C48 H64 Li4 N4'
_chemical_formula_weight 724.79
_space_group_IT_number 4
_symmetry_cell_setting monoclinic
_symmetry_space_group_name_Hall 'P 2yb'
_symmetry_space_group_name_H-M 'P 1 21 1'
_cell_angle_alpha 90
_cell_angle_beta 99.331(2)
_cell_angle_gamma 90
_cell_formula_units_Z 2
_cell_length_a 12.6284(15)
_cell_length_b 9.8217(12)
_cell_length_c 17.538(2)
_cell_measurement_temperature 173(2)
_cell_volume 2146.5(4)
_diffrn_ambient_temperature 173(2)
_exptl_crystal_density_diffrn 1.121
_cod_original_sg_symbol_H-M 'P 21'
_cod_database_code 4061089

loop_
_symmetry_equiv_pos_as_xyz
'x, y, z'
'-x, y+1/2, -z'

loop_
_atom_site_label
_atom_site_type_symbol
_atom_site_fract_x
_atom_site_fract_y
_atom_site_fract_z
_atom_site_U_iso_or_equiv
_atom_site_adp_type
_atom_site_occupancy
_atom_site_symmetry_multiplicity
_atom_site_calc_flag
_atom_site_refinement_flags
_atom_site_disorder_assembly
_atom_site_disorder_group
C1 C 0.9674(2) 0.3202(3) 0.19252(15) 0.0447(7) Uani 1 1 d . . .
C2 C 0.9843(2) 0.1859(3) 0.21846(15) 0.0456(7) Uani 1 1 d . . .
H2 H 0.9257 0.1385 0.2339 0.055 Uiso 1 1 calc R . .
C3 C 1.0809(2) 0.1181(3) 0.22300(16) 0.0536(8) Uani 1 1 d . . .
H3 H 1.0875 0.0269 0.2412 0.064 Uiso 1 1 calc R . .
C4 C 1.1673(2) 0.1828(3) 0.20117(18) 0.0589(9) Uani 1 1 d . . .
H4 H 1.2337 0.1365 0.2032 0.071 Uiso 1 1 calc R . .
C5 C 1.1570(2) 0.3148(3) 0.17644(16) 0.0563(8) Uani 1 1 d . . .
H5 H 1.2163 0.3617 0.1619 0.068 Uiso 1 1 calc R . .
C6 C 1.0598(2) 0.3785(3) 0.17294(16) 0.0518(7) Uani 1 1 d . . .
H6 H 1.055 0.4703 0.1557 0.062 Uiso 1 1 calc R . .
C7 C 0.6889(2) 0.3791(3) 0.19430(15) 0.0454(7) Uani 1 1 d . . .
C8 C 0.5889(2) 0.4273(3) 0.15909(16) 0.0524(8) Uani 1 1 d . . .
H8 H 0.5869 0.4865 0.116 0.063 Uiso 1 1 calc R . .
C9 C 0.4929(2) 0.3949(4) 0.18247(19) 0.0656(9) Uani 1 1 d . . .
H9 H 0.4274 0.4306 0.1555 0.079 Uiso 1 1 calc R . .
C10 C 0.4924(2) 0.3108(4) 0.2449(2) 0.0733(10) Uani 1 1 d . . .
H10 H 0.4267 0.2868 0.2612 0.088 Uiso 1 1 calc R . .
C11 C 0.5877(3) 0.2623(3) 0.28325(19) 0.0642(9) Uani 1 1 d . . .
H11 H 0.5888 0.206 0.3274 0.077 Uiso 1 1 calc R . .
C12 C 0.6818(2) 0.2951(3) 0.25783(16) 0.0510(7) Uani 1 1 d . . .
H12 H 0.7465 0.2582 0.2852 0.061 Uiso 1 1 calc R . .
C13 C 0.8288(2) 0.6254(3) 0.31311(15) 0.0440(7) Uani 1 1 d . . .
C14 C 0.8338(2) 0.7187(3) 0.25372(17) 0.0544(8) Uani 1 1 d . . .
H14 H 0.7678 0.7517 0.2263 0.065 Uiso 1 1 calc R . .
C15 C 0.9270(2) 0.7667(3) 0.23169(17) 0.0614(9) Uani 1 1 d . . .
H15 H 0.924 0.8301 0.1905 0.074 Uiso 1 1 calc R . .
C16 C 1.0230(2) 0.7220(4) 0.26976(18) 0.0648(9) Uani 1 1 d . . .
H16 H 1.0881 0.7548 0.2559 0.078 Uiso 1 1 calc R . .
C17 C 1.0251(2) 0.6300(3) 0.32793(17) 0.0622(9) Uani 1 1 d . . .
H17 H 1.0919 0.5985 0.355 0.075 Uiso 1 1 calc R . .
C18 C 0.9307(2) 0.5825(3) 0.34772(14) 0.0444(7) Uani 1 1 d . . .
H18 H 0.9351 0.5162 0.3875 0.053 Uiso 1 1 calc R . .
C19 C 0.5540(2) 0.7016(3) 0.30883(15) 0.0449(7) Uani 1 1 d . . .
C20 C 0.5476(2) 0.8352(3) 0.28088(16) 0.0498(8) Uani 1 1 d . . .
H20 H 0.6103 0.8739 0.2664 0.06 Uiso 1 1 calc R . .
C21 C 0.4560(2) 0.9149(3) 0.27289(17) 0.0577(8) Uani 1 1 d . . .
H21 H 0.4572 1.0051 0.2534 0.069 Uiso 1 1 calc R . .
C22 C 0.3642(2) 0.8638(3) 0.29298(16) 0.0556(8) Uani 1 1 d . . .
H22 H 0.3015 0.9184 0.289 0.067 Uiso 1 1 calc R . .
C23 C 0.3638(2) 0.7329(3) 0.31887(16) 0.0548(8) Uani 1 1 d . . .
H23 H 0.3001 0.6949 0.3322 0.066 Uiso 1 1 calc R . .
C24 C 0.4555(2) 0.6563(3) 0.32565(16) 0.0488(7) Uani 1 1 d . . .
H24 H 0.4519 0.5652 0.3432 0.059 Uiso 1 1 calc R . .
C25 C 0.8028(3) 0.5815(3) 0.04217(19) 0.0733(10) Uani 1 1 d . . .
H25A H 0.8685 0.596 0.0795 0.11 Uiso 1 1 calc R . .
H25B H 0.7402 0.6009 0.0668 0.11 Uiso 1 1 calc R . .
H25C H 0.8027 0.6423 -0.0021 0.11 Uiso 1 1 calc R . .
C26 C 0.8935(2) 0.4105(4) -0.01981(17) 0.0656(9) Uani 1 1 d . . .
H26A H 0.9583 0.4162 0.0202 0.079 Uiso 1 1 calc R . .
H26B H 0.8998 0.4807 -0.0593 0.079 Uiso 1 1 calc R . .
C27 C 0.8889(2) 0.2720(4) -0.05701(16) 0.0673(10) Uani 1 1 d . . .
H27 H 0.9543 0.2613 -0.0819 0.081 Uiso 1 1 calc R . .
C28 C 0.7911(2) 0.2663(4) -0.12024(16) 0.0665(9) Uani 1 1 d . . .
H28A H 0.7927 0.3417 -0.1575 0.08 Uiso 1 1 calc R . .
H28B H 0.7887 0.1788 -0.1485 0.08 Uiso 1 1 calc R . .
C29 C 0.6949(2) 0.2797(3) -0.07882(15) 0.0513(8) Uani 1 1 d . . .
H29 H 0.629 0.2776 -0.119 0.062 Uiso 1 1 calc R . .
C30 C 0.6994(2) 0.4177(3) -0.04001(16) 0.0535(8) Uani 1 1 d . . .
H30A H 0.6936 0.4894 -0.0801 0.064 Uiso 1 1 calc R . .
H30B H 0.6369 0.427 -0.0128 0.064 Uiso 1 1 calc R . .
C31 C 0.6903(2) 0.1582(3) -0.02638(15) 0.0493(7) Uani 1 1 d . . .
H31 H 0.6889 0.0748 -0.0592 0.059 Uiso 1 1 calc R . .
C32 C 0.8859(2) 0.1546(3) -0.00190(17) 0.0625(9) Uani 1 1 d . . .
H32A H 0.8922 0.0685 -0.0301 0.075 Uiso 1 1 calc R . .
H32B H 0.9489 0.1612 0.0396 0.075 Uiso 1 1 calc R . .
C33 C 0.5919(2) 0.1533(3) 0.01271(16) 0.0545(8) Uani 1 1 d . . .
H33A H 0.5924 0.2328 0.0475 0.065 Uiso 1 1 calc R . .
H33B H 0.5267 0.1593 -0.027 0.065 Uiso 1 1 calc R . .
C34 C 0.5877(3) 0.0239(3) 0.05894(19) 0.0747(10) Uani 1 1 d . . .
H34A H 0.5764 -0.0551 0.0235 0.09 Uiso 1 1 calc R . .
H34B H 0.5268 0.0283 0.088 0.09 Uiso 1 1 calc R . .
C35 C 0.6915(3) 0.0060(3) 0.1147(2) 0.0745(10) Uani 1 1 d . . .
H35A H 0.6959 0.0757 0.1559 0.089 Uiso 1 1 calc R . .
H35B H 0.6921 -0.0847 0.1394 0.089 Uiso 1 1 calc R . .
C36 C 0.7873(3) 0.0187(3) 0.07460(19) 0.0661(9) Uani 1 1 d . . .
H36A H 0.8536 0.0111 0.1131 0.079 Uiso 1 1 calc R . .
H36B H 0.7869 -0.0568 0.0372 0.079 Uiso 1 1 calc R . .
C37 C 0.8071(3) 0.9747(3) 0.3917(2) 0.0760(10) Uani 1 1 d . . .
H37A H 0.8292 1.0615 0.4169 0.114 Uiso 1 1 calc R . .
H37B H 0.75 0.9909 0.3477 0.114 Uiso 1 1 calc R . .
H37C H 0.8687 0.9324 0.3734 0.114 Uiso 1 1 calc R . .
C38 C 0.6735(3) 0.9443(4) 0.4739(2) 0.0784(11) Uani 1 1 d . . .
H38A H 0.6131 0.9481 0.4302 0.094 Uiso 1 1 calc R . .
H38B H 0.6907 1.0388 0.4913 0.094 Uiso 1 1 calc R . .
C39 C 0.6388(2) 0.8653(4) 0.53917(19) 0.0801(12) Uani 1 1 d . . .
H39 H 0.5766 0.9144 0.5551 0.096 Uiso 1 1 calc R . .
C40 C 0.7306(2) 0.8674(4) 0.60778(18) 0.0836(12) Uani 1 1 d . . .
H40A H 0.7533 0.962 0.6213 0.1 Uiso 1 1 calc R . .
H40B H 0.7085 0.8235 0.6535 0.1 Uiso 1 1 calc R . .
C41 C 0.8206(2) 0.7880(4) 0.58050(16) 0.0625(9) Uani 1 1 d . . .
H41 H 0.8832 0.788 0.6234 0.075 Uiso 1 1 calc R . .
C42 C 0.8549(2) 0.8608(3) 0.51165(17) 0.0579(8) Uani 1 1 d . . .
H42A H 0.8868 0.9497 0.5293 0.07 Uiso 1 1 calc R . .
H42B H 0.9114 0.8062 0.493 0.07 Uiso 1 1 calc R . .
C43 C 0.7843(2) 0.6412(4) 0.56633(16) 0.0580(8) Uani 1 1 d . . .
H43 H 0.7595 0.608 0.6144 0.07 Uiso 1 1 calc R . .
C44 C 0.6044(2) 0.7200(4) 0.52062(18) 0.0712(10) Uani 1 1 d . . .
H44A H 0.5761 0.681 0.5653 0.085 Uiso 1 1 calc R . .
H44B H 0.5452 0.7201 0.476 0.085 Uiso 1 1 calc R . .
C45 C 0.8730(2) 0.5468(3) 0.55034(17) 0.0656(9) Uani 1 1 d . . .
H45A H 0.9006 0.5788 0.5037 0.079 Uiso 1 1 calc R . .
H45B H 0.9329 0.5503 0.5944 0.079 Uiso 1 1 calc R . .
C46 C 0.8350(3) 0.4012(4) 0.53804(19) 0.0824(11) Uani 1 1 d . . .
H46A H 0.8159 0.3647 0.5866 0.099 Uiso 1 1 calc R . .
H46B H 0.8935 0.3445 0.5237 0.099 Uiso 1 1 calc R . .
C47 C 0.7382(3) 0.3948(4) 0.4746(2) 0.0800(10) Uani 1 1 d . . .
H47A H 0.7592 0.4205 0.4246 0.096 Uiso 1 1 calc R . .
H47B H 0.7095 0.3008 0.47 0.096 Uiso 1 1 calc R . .
C48 C 0.6530(3) 0.4915(4) 0.49375(19) 0.0764(11) Uani 1 1 d . . .
H48A H 0.5898 0.4874 0.4522 0.092 Uiso 1 1 calc R . .
H48B H 0.6297 0.4619 0.5424 0.092 Uiso 1 1 calc R . .
Li1 Li 0.8048(3) 0.3164(5) 0.1124(2) 0.0456(11) Uani 1 1 d . . .
Li2 Li 0.8521(4) 0.4463(5) 0.2310(3) 0.0577(13) Uani 1 1 d . . .
Li3 Li 0.6648(4) 0.5578(5) 0.2774(3) 0.0577(13) Uani 1 1 d . . .
Li4 Li 0.7153(3) 0.7017(5) 0.3927(3) 0.0447(11) Uani 1 1 d . . .
N1 N 0.79844(18) 0.4396(2) 0.01571(13) 0.0508(6) Uani 1 1 d . . .
N2 N 0.78755(17) 0.1491(2) 0.03377(13) 0.0465(6) Uani 1 1 d . . .
N3 N 0.76758(18) 0.8843(2) 0.44684(14) 0.0549(6) Uani 1 1 d . . .
N4 N 0.69133(17) 0.6325(3) 0.50241(13) 0.0528(6) Uani 1 1 d . . .

loop_
_atom_site_aniso_label
_atom_site_aniso_U_11
_atom_site_aniso_U_22
_atom_site_aniso_U_33
_atom_site_aniso_U_23
_atom_site_aniso_U_13
_atom_site_aniso_U_12
C1 0.0397(15) 0.0523(19) 0.0402(16) -0.0060(14) 0.0008(12) 0.0046(13)
C2 0.0408(16) 0.0565(19) 0.0376(16) -0.0023(14) 0.0002(13) -0.0022(14)
C3 0.059(2) 0.0459(18) 0.0508(18) -0.0018(15) -0.0047(15) 0.0094(15)
C4 0.0405(17) 0.070(2) 0.064(2) -0.0047(17) 0.0020(15) 0.0141(16)
C5 0.0402(17) 0.069(2) 0.059(2) 0.0039(17) 0.0065(14) -0.0034(16)
C6 0.0451(17) 0.0523(18) 0.0552(18) 0.0032(16) -0.0007(14) 0.0009(15)
C7 0.0443(16) 0.0493(17) 0.0421(16) 0.0003(14) 0.0060(13) 0.0059(14)
C8 0.0501(17) 0.064(2) 0.0433(17) -0.0011(15) 0.0078(14) 0.0095(15)
C9 0.0442(18) 0.087(3) 0.063(2) -0.001(2) 0.0030(16) 0.0138(18)
C10 0.051(2) 0.090(3) 0.084(3) -0.002(2) 0.0267(18) -0.0023(19)
C11 0.069(2) 0.063(2) 0.066(2) 0.0104(18) 0.0251(18) 0.0014(18)
C12 0.0503(17) 0.0508(17) 0.0507(18) -0.0007(15) 0.0048(14) 0.0078(15)
C13 0.0426(15) 0.0454(17) 0.0438(16) 0.0020(14) 0.0061(13) 0.0078(13)
C14 0.0476(17) 0.061(2) 0.0542(19) 0.0112(16) 0.0067(15) 0.0157(15)
C15 0.069(2) 0.062(2) 0.058(2) 0.0173(17) 0.0226(17) 0.0095(18)
C16 0.0485(19) 0.085(2) 0.065(2) 0.015(2) 0.0222(16) -0.0009(17)
C17 0.0417(17) 0.093(3) 0.0512(19) 0.0149(19) 0.0052(14) 0.0030(18)
C18 0.0481(17) 0.0532(18) 0.0326(15) 0.0050(13) 0.0086(13) 0.0039(14)
C19 0.0392(16) 0.0483(18) 0.0459(17) -0.0035(14) 0.0032(13) 0.0021(13)
C20 0.0452(17) 0.054(2) 0.0487(18) -0.0002(15) 0.0039(13) -0.0082(14)
C21 0.068(2) 0.0402(18) 0.058(2) 0.0025(15) -0.0098(16) 0.0041(16)
C22 0.0503(19) 0.065(2) 0.0476(18) -0.0085(17) -0.0036(14) 0.0209(16)
C23 0.0393(17) 0.069(2) 0.0556(19) 0.0056(17) 0.0077(14) 0.0050(15)
C24 0.0457(17) 0.0452(17) 0.0538(18) 0.0092(14) 0.0032(14) 0.0031(14)
C25 0.095(3) 0.056(2) 0.066(2) 0.0058(18) 0.0057(19) -0.0214(19)
C26 0.0456(17) 0.103(3) 0.0487(19) 0.0153(19) 0.0089(15) -0.0205(18)
C27 0.0429(17) 0.117(3) 0.0436(19) -0.007(2) 0.0125(14) 0.0011(19)
C28 0.0598(19) 0.100(3) 0.0392(17) -0.0032(18) 0.0073(15) -0.0017(19)
C29 0.0403(15) 0.075(2) 0.0351(16) 0.0022(16) -0.0049(12) 0.0002(16)
C30 0.0529(17) 0.062(2) 0.0446(17) 0.0128(16) 0.0054(14) -0.0006(16)
C31 0.0476(16) 0.0551(19) 0.0415(16) -0.0101(15) -0.0043(13) 0.0028(14)
C32 0.0468(17) 0.088(2) 0.0516(19) -0.0248(19) 0.0033(15) 0.0177(17)
C33 0.0412(16) 0.062(2) 0.0563(19) -0.0005(16) -0.0039(14) -0.0094(15)
C34 0.074(2) 0.073(2) 0.073(2) -0.0003(19) -0.0003(19) -0.0252(19)
C35 0.096(3) 0.055(2) 0.067(2) 0.0144(18) -0.003(2) -0.0158(19)
C36 0.077(2) 0.049(2) 0.063(2) -0.0052(17) -0.0153(18) 0.0087(17)
C37 0.091(3) 0.0455(19) 0.085(3) 0.0025(19) -0.007(2) -0.0150(18)
C38 0.064(2) 0.083(3) 0.082(3) -0.033(2) -0.006(2) 0.025(2)
C39 0.049(2) 0.128(3) 0.064(2) -0.036(2) 0.0123(17) 0.024(2)
C40 0.0525(19) 0.135(3) 0.062(2) -0.037(2) 0.0062(16) 0.009(2)
C41 0.0374(16) 0.105(3) 0.0434(18) -0.0201(19) 0.0027(13) -0.0018(18)
C42 0.0451(17) 0.069(2) 0.0585(19) -0.0198(17) 0.0043(15) -0.0068(15)
C43 0.0388(16) 0.099(3) 0.0358(16) 0.0036(17) 0.0062(13) -0.0044(18)
C44 0.0354(17) 0.128(3) 0.0502(19) -0.011(2) 0.0079(14) -0.0049(19)
C45 0.0505(19) 0.096(3) 0.0494(19) 0.0092(19) 0.0042(15) 0.0080(19)
C46 0.091(3) 0.087(3) 0.068(2) 0.030(2) 0.009(2) 0.008(2)
C47 0.092(3) 0.062(2) 0.083(3) 0.019(2) 0.006(2) -0.012(2)
C48 0.062(2) 0.104(3) 0.060(2) 0.028(2) 0.0000(17) -0.031(2)
Li1 0.044(3) 0.047(3) 0.046(3) -0.002(2) 0.009(2) 0.002(2)
Li2 0.050(3) 0.071(4) 0.050(3) -0.012(3) 0.005(2) 0.014(3)
Li3 0.050(3) 0.062(3) 0.060(3) -0.008(3) 0.005(2) 0.011(3)
Li4 0.040(2) 0.049(3) 0.045(3) 0.002(2) 0.007(2) 0.004(2)
N1 0.0516(14) 0.0577(16) 0.0422(14) 0.0075(12) 0.0051(11) -0.0072(12)
N2 0.0417(13) 0.0529(15) 0.0418(13) -0.0026(12) -0.0022(11) 0.0050(11)
N3 0.0510(15) 0.0528(16) 0.0579(16) -0.0116(13) -0.0004(12) 0.0024(12)
N4 0.0368(13) 0.0758(18) 0.0460(15) 0.0010(13) 0.0076(11) -0.0080(13)

loop_
_geom_bond_atom_site_label_1
_geom_bond_atom_site_label_2
_geom_bond_distance
_geom_bond_site_symmetry_2
_geom_bond_publ_flag
C1 C6 1.391(4) . ?
C1 C2 1.400(4) . ?
C1 Li2 2.104(5) . ?
C1 Li1 2.293(5) . ?
C2 C3 1.381(4) . ?
C3 C4 1.369(4) . ?
C4 C5 1.366(4) . ?
C5 C6 1.370(4) . ?
C7 C8 1.395(3) . ?
C7 C12 1.401(4) . ?
C7 Li2 2.160(5) . ?
C7 Li1 2.296(5) . ?
C7 Li3 2.333(6) . ?
C8 C9 1.379(4) . ?
C8 Li3 2.495(6) . ?
C9 C10 1.372(4) . ?
C10 C11 1.365(4) . ?
C11 C12 1.374(4) . ?
C12 Li3 2.616(6) . ?
C12 Li2 2.717(6) . ?
C13 C18 1.395(3) . ?
C13 C14 1.396(4) . ?
C13 Li3 2.169(6) . ?
C13 Li4 2.283(5) . ?
C13 Li2 2.322(6) . ?
C14 C15 1.379(4) . ?
C14 Li2 2.720(6) . ?
C14 Li3 2.742(6) . ?
C15 C16 1.359(4) . ?
C16 C17 1.360(4) . ?
C17 C18 1.377(4) . ?
C18 Li2 2.511(6) . ?
C19 C24 1.397(4) . ?
C19 C20 1.398(4) . ?
C19 Li3 2.122(5) . ?
C19 Li4 2.311(5) . ?
C20 C21 1.385(4) . ?
C21 C22 1.360(4) . ?
C22 C23 1.364(4) . ?
C23 C24 1.370(4) . ?
C25 N1 1.467(4) . ?
C26 N1 1.467(3) . ?
C26 C27 1.506(4) . ?
C27 C32 1.509(4) . ?
C27 C28 1.521(4) . ?
C28 C29 1.519(4) . ?
C29 C31 1.513(4) . ?
C29 C30 1.514(4) . ?
C30 N1 1.473(3) . ?
C31 N2 1.486(3) . ?
C31 C33 1.515(4) . ?
C32 N2 1.480(3) . ?
C33 C34 1.513(4) . ?
C34 C35 1.513(4) . ?
C35 C36 1.500(4) . ?
C36 N2 1.468(4) . ?
C37 N3 1.459(4) . ?
C38 N3 1.472(4) . ?
C38 C39 1.505(5) . ?
C39 C44 1.512(5) . ?
C39 C40 1.529(4) . ?
C40 C41 1.518(4) . ?
C41 C43 1.521(4) . ?
C41 C42 1.526(4) . ?
C42 N3 1.468(3) . ?
C43 N4 1.489(3) . ?
C43 C45 1.514(4) . ?
C44 N4 1.470(4) . ?
C45 C46 1.513(4) . ?
C46 C47 1.515(4) . ?
C47 C48 1.514(4) . ?
C48 N4 1.467(4) . ?
Li1 N1 2.074(5) . ?
Li1 N2 2.133(5) . ?
Li1 Li2 2.431(6) . ?
Li2 Li3 2.843(6) . ?
Li3 Li4 2.464(7) . ?
Li4 N3 2.086(5) . ?
Li4 N4 2.108(5) . ?
